data_7710065
loop_
_publ_author_name
'Viau, Lydie'
'Knorr, Michael'
'Knauer, Lena'
'Brieger, Lukas'
'Strohman, Carsten'

_publ_section_title
;
 2,2&#x2019;-Ethylenebis(1,3-dithiane) as polydentate m2-, m4- and
 m5-assembling ligand for the construction of sulphur-rich Cu(I), Hg(II)
 and heterometallic Cu(I)/Hg(II) coordination polymers featuring uncommon
 network architectures
;
_journal_name_full 'Dalton Transactions'
_journal_paper_doi 10.1039/D2DT00800A
_journal_year 2022
_chemical_formula_moiety 'C40 H72 Cu4 I4 S16'
_chemical_formula_sum 'C40 H72 Cu4 I4 S16'
_chemical_formula_weight 1827.69
_space_group_crystal_system monoclinic
_space_group_IT_number 14
_space_group_name_Hall '-P 2yn'
_space_group_name_H-M_alt 'P 1 21/n 1'
_atom_sites_solution_hydrogens geom
_atom_sites_solution_primary dual
_audit_creation_date 2022-04-05
_audit_creation_method
;
Olex2 1.5-alpha
(compiled 2022.03.08 svn.r54f81f84 for OlexSys, GUI svn.r6487)
;
_audit_update_record
;
2022-04-05 deposited with the CCDC.	2022-04-18 downloaded from the CCDC.
;
_cell_angle_alpha 90
_cell_angle_beta 110.0440(10)
_cell_angle_gamma 90
_cell_formula_units_Z 4
_cell_length_a 18.4505(6)
_cell_length_b 18.2209(5)
_cell_length_c 19.1191(7)
_cell_measurement_reflns_used 7651
_cell_measurement_temperature 100
_cell_measurement_theta_max 31.67
_cell_measurement_theta_min 2.35
_cell_volume 6038.2(3)
_computing_cell_refinement 'SAINT V8.38A (Bruker, 2018)'
_computing_data_collection 'APEX4 v2021.10-0 (Bruker, 2021)'
_computing_data_reduction 'SAINT V8.38A (Bruker, 2018)'
_computing_molecular_graphics 'Olex2 1.5-alpha (Dolomanov et al., 2009)'
_computing_publication_material 'Olex2 1.5-alpha (Dolomanov et al., 2009)'
_computing_structure_refinement 'XL  (Sheldrick, 2008)'
_computing_structure_solution 'XT  (Sheldrick, 2015)'
_diffrn_ambient_temperature 100.0
_diffrn_detector 'Bruker D8 VENTURE area detector'
_diffrn_detector_area_resol_mean 10.4167
_diffrn_detector_type 'CPAD PHOTON II area detector'
_diffrn_measured_fraction_theta_full 0.999
_diffrn_measured_fraction_theta_max 0.999
_diffrn_measurement_device 'four-circle diffractometer'
_diffrn_measurement_device_type 'Bruker D8 VENTURE area detector'
_diffrn_measurement_method '\w and \f scans'
_diffrn_radiation_monochromator 'HELIOS mirror optics'
_diffrn_radiation_probe x-ray
_diffrn_radiation_type MoK\a
_diffrn_radiation_wavelength 0.71073
_diffrn_reflns_av_R_equivalents 0.0322
_diffrn_reflns_av_unetI/netI 0.0200
_diffrn_reflns_Laue_measured_fraction_full 0.999
_diffrn_reflns_Laue_measured_fraction_max 0.999
_diffrn_reflns_limit_h_max 25
_diffrn_reflns_limit_h_min -25
_diffrn_reflns_limit_k_max 25
_diffrn_reflns_limit_k_min -25
_diffrn_reflns_limit_l_max 26
_diffrn_reflns_limit_l_min -26
_diffrn_reflns_number 121045
_diffrn_reflns_point_group_measured_fraction_full 0.999
_diffrn_reflns_point_group_measured_fraction_max 0.999
_diffrn_reflns_theta_full 25.242
_diffrn_reflns_theta_max 29.999
_diffrn_reflns_theta_min 2.197
_diffrn_source 'microfocus sealed X-ray tube'
_diffrn_source_current 1.0
_diffrn_source_power 0.05
_diffrn_source_type 'Incoatec I\ms'
_diffrn_source_voltage 50.0
_diffrn_standards_number 0
_exptl_absorpt_coefficient_mu 4.018
_exptl_absorpt_correction_T_max 0.3483
_exptl_absorpt_correction_T_min 0.2016
_exptl_absorpt_correction_type numerical
_exptl_absorpt_process_details
'SADABS-2016/2 (Bruker,2016/2) was used for absorption correction. wR2(int) was 0.1288 before and 0.0652 after correction. The Ratio of minimum to maximum transmission is 0.2752. The \l/2 correction factor is Not present.'
_exptl_crystal_colour colourless
_exptl_crystal_colour_primary colourless
_exptl_crystal_density_diffrn 2.010
_exptl_crystal_description hexagonal
_exptl_crystal_F_000 3584
_exptl_crystal_size_max 0.453
_exptl_crystal_size_mid 0.384
_exptl_crystal_size_min 0.062
_refine_diff_density_max 2.090
_refine_diff_density_min -1.051
_refine_diff_density_rms 0.094
_refine_ls_extinction_method none
_refine_ls_goodness_of_fit_ref 1.082
_refine_ls_hydrogen_treatment constr
_refine_ls_matrix_type full
_refine_ls_number_parameters 588
_refine_ls_number_reflns 17609
_refine_ls_number_restraints 0
_refine_ls_restrained_S_all 1.082
_refine_ls_R_factor_all 0.0253
_refine_ls_R_factor_gt 0.0205
_refine_ls_shift/su_max 0.005
_refine_ls_shift/su_mean 0.000
_refine_ls_structure_factor_coef Fsqd
_refine_ls_weighting_details 'w=1/[\s^2^(Fo^2^)+(0.0128P)^2^+6.9589P] where P=(Fo^2^+2Fc^2^)/3'
_refine_ls_weighting_scheme calc
_refine_ls_wR_factor_gt 0.0449
_refine_ls_wR_factor_ref 0.0478
_reflns_Friedel_coverage 0.000
_reflns_number_gt 15557
_reflns_number_total 17609
_reflns_threshold_expression 'I > 2\s(I)'
_cod_data_source_file d2dt00800a2.cif
_cod_data_source_block b1796_0m
_cod_database_code 7710065
_shelx_shelxl_version_number 2018/3
_shelx_space_group_comment
;
The symmetry employed for this shelxl refinement is uniquely defined
by the following loop, which should always be used as a source of
symmetry information in preference to the above space-group names.
They are only intended as comments.
;
_shelx_estimated_absorpt_t_max 0.789
_shelx_estimated_absorpt_t_min 0.263
_olex2_refinement_description
;
1. Fixed Uiso
 At 1.2 times of:
  All C(H) groups, All C(H,H) groups
2. Uiso/Uaniso restraints and constraints
Uanis(I1A) = Uanis(I1B)
Uanis(I2B) = Uanis(I2A)
Uanis(Cu1B) = Uanis(Cu1A)
3. Others
 Sof(I1B)=Sof(Cu1B)=1-FVAR(1)
 Sof(I1A)=Sof(Cu1A)=FVAR(1)
 Sof(I2B)=1-FVAR(2)
 Sof(I2A)=FVAR(2)
4.a Ternary CH refined with riding coordinates:
 C1(H1), C9(H9), C12(H12), C19(H19), C22(H22), C29(H29), C32(H32), C39(H39)
4.b Secondary CH2 refined with riding coordinates:
 C2(H2A,H2B), C3(H3A,H3B), C4(H4A,H4B), C5(H5A,H5B), C6(H6A,H6B), C7(H7A,H7B),
 C8(H8A,H8B), C10(H10A,H10B), C11(H11A,H11B), C13(H13A,H13B), C14(H14A,H14B),
 C15(H15A,H15B), C16(H16A,H16B), C17(H17A,H17B), C18(H18A,H18B), C20(H20A,H20B),
  C21(H21A,H21B), C23(H23A,H23B), C24(H24A,H24B), C25(H25A,H25B), C26(H26A,
 H26B), C27(H27A,H27B), C28(H28A,H28B), C30(H30A,H30B), C31(H31A,H31B),
 C33(H33A,H33B), C34(H34A,H34B), C35(H35A,H35B), C36(H36A,H36B), C37(H37A,H37B),
  C38(H38A,H38B), C40(H40A,H40B)
;
_olex2_submission_special_instructions 'No special instructions were received'

loop_
_space_group_symop_operation_xyz
'x, y, z'
'-x+1/2, y+1/2, -z+1/2'
'-x, -y, -z'
'x-1/2, -y-1/2, z-1/2'

loop_
_atom_site_label
_atom_site_type_symbol
_atom_site_fract_x
_atom_site_fract_y
_atom_site_fract_z
_atom_site_U_iso_or_equiv
_atom_site_adp_type
_atom_site_occupancy
_atom_site_site_symmetry_order
_atom_site_calc_flag
_atom_site_refinement_flags_posn
_atom_site_refinement_flags_adp
_atom_site_refinement_flags_occupancy
_atom_site_disorder_assembly
_atom_site_disorder_group
I1A I 0.60802(2) 0.81757(2) 1.00365(2) 0.01083(4) Uani 0.9752(12) 1 d . . P A 1
I1B I 0.5895(5) 0.8132(3) 0.9774(6) 0.01083(4) Uani 0.0248(12) 1 d . . P A 2
I2A I 0.59974(2) 1.06690(2) 0.49169(2) 0.01265(4) Uani 0.9850(5) 1 d . . P B 1
I2B I 0.5750(6) 1.0598(4) 0.4577(7) 0.01265(4) Uani 0.0150(5) 1 d . . P B 2
I3 I 0.59294(2) 0.56390(2) 0.47832(2) 0.01253(3) Uani 1 1 d . . . . .
I4 I 0.41595(2) 0.68627(2) 0.03525(2) 0.01230(3) Uani 1 1 d . . . . .
Cu1A Cu 0.45684(2) 0.79003(2) 0.95726(2) 0.01082(6) Uani 0.9752(12) 1 d . . P A 1
Cu1B Cu 0.4383(8) 0.7949(8) 0.9395(8) 0.01082(6) Uani 0.0248(12) 1 d . . P A 2
Cu2 Cu 0.55298(2) 0.95720(2) 0.55692(2) 0.01277(4) Uani 1 1 d . . . . .
Cu3 Cu 0.44265(2) 0.54368(2) 0.44239(2) 0.01230(4) Uani 1 1 d . . . . .
Cu4 Cu 0.56694(2) 0.70521(2) 0.07208(2) 0.01155(4) Uani 1 1 d . . . . .
S1 S 0.34474(3) 0.96179(3) 0.84721(3) 0.01880(9) Uani 1 1 d . . . . .
S2 S 0.39676(2) 0.88342(2) 0.99613(2) 0.00997(7) Uani 1 1 d . . . . .
S3 S 0.44512(3) 0.73474(2) 0.84611(2) 0.01203(8) Uani 1 1 d . . . . .
S4 S 0.42641(3) 0.74255(2) 0.68445(2) 0.01377(8) Uani 1 1 d . . . . .
S5 S 0.57715(3) 1.00859(3) 0.82723(2) 0.01496(8) Uani 1 1 d . . . . .
S6 S 0.56287(3) 1.01258(2) 0.66686(2) 0.01293(8) Uani 1 1 d . . . . .
S7 S 0.60589(2) 0.86517(2) 0.50944(2) 0.01062(8) Uani 1 1 d . . . . .
S8 S 0.66409(3) 0.78150(3) 0.65448(3) 0.02154(10) Uani 1 1 d . . . . .
S9 S 0.33510(3) 0.73272(3) 0.36050(2) 0.01671(9) Uani 1 1 d . . . . .
S10 S 0.39409(2) 0.63527(2) 0.49766(2) 0.00995(7) Uani 1 1 d . . . . .
S11 S 0.38624(3) 0.51561(2) 0.31709(2) 0.01199(8) Uani 1 1 d . . . . .
S12 S 0.43161(3) 0.49301(2) 0.18099(2) 0.01492(8) Uani 1 1 d . . . . .
S13 S 0.57025(3) 0.75967(2) 0.32949(2) 0.01482(8) Uani 1 1 d . . . . .
S14 S 0.62158(3) 0.73361(2) 0.19737(2) 0.01195(8) Uani 1 1 d . . . . .
S15 S 0.60700(2) 0.61539(2) 0.00808(2) 0.01017(7) Uani 1 1 d . . . . .
S16 S 0.67077(3) 0.51464(3) 0.14151(2) 0.01523(9) Uani 1 1 d . . . . .
C1 C 0.39412(10) 0.96934(9) 0.94670(9) 0.0118(3) Uani 1 1 d . . . . .
H1 H 0.367630 1.007362 0.967020 0.014 Uiso 1 1 calc R U . . .
C2 C 0.47622(10) 0.99463(10) 0.95892(9) 0.0117(3) Uani 1 1 d . . . . .
H2A H 0.474412 1.041522 0.932209 0.014 Uiso 1 1 calc R U . . .
H2B H 0.502025 0.957843 0.937376 0.014 Uiso 1 1 calc R U . . .
C3 C 0.25085(11) 0.92991(12) 0.84442(11) 0.0223(4) Uani 1 1 d . . . . .
H3A H 0.227185 0.967869 0.866789 0.027 Uiso 1 1 calc R U . . .
H3B H 0.217414 0.923852 0.791775 0.027 Uiso 1 1 calc R U . . .
C4 C 0.25320(11) 0.85793(11) 0.88502(11) 0.0191(4) Uani 1 1 d . . . . .
H4A H 0.199713 0.840864 0.875411 0.023 Uiso 1 1 calc R U . . .
H4B H 0.279618 0.820612 0.864719 0.023 Uiso 1 1 calc R U . . .
C5 C 0.29431(10) 0.86381(10) 0.96843(10) 0.0143(3) Uani 1 1 d . . . . .
H5A H 0.287446 0.817078 0.991840 0.017 Uiso 1 1 calc R U . . .
H5B H 0.269418 0.903030 0.988028 0.017 Uiso 1 1 calc R U . . .
C6 C 0.35382(11) 0.68645(10) 0.81074(10) 0.0158(3) Uani 1 1 d . . . . .
H6A H 0.348713 0.653847 0.850208 0.019 Uiso 1 1 calc R U . . .
H6B H 0.311238 0.722619 0.798426 0.019 Uiso 1 1 calc R U . . .
C7 C 0.34600(11) 0.64087(10) 0.74198(10) 0.0163(4) Uani 1 1 d . . . . .
H7A H 0.298910 0.610328 0.729823 0.020 Uiso 1 1 calc R U . . .
H7B H 0.390821 0.607416 0.753117 0.020 Uiso 1 1 calc R U . . .
C8 C 0.34144(12) 0.68749(11) 0.67460(10) 0.0181(4) Uani 1 1 d . . . . .
H8A H 0.296426 0.720668 0.663782 0.022 Uiso 1 1 calc R U . . .
H8B H 0.332056 0.654676 0.631113 0.022 Uiso 1 1 calc R U . . .
C9 C 0.43491(10) 0.79571(10) 0.76733(9) 0.0120(3) Uani 1 1 d . . . . .
H9 H 0.387564 0.826421 0.757692 0.014 Uiso 1 1 calc R U . . .
C10 C 0.50535(11) 0.84575(10) 0.78610(10) 0.0149(3) Uani 1 1 d . . . . .
H10A H 0.551665 0.815250 0.792869 0.018 Uiso 1 1 calc R U . . .
H10B H 0.512345 0.870722 0.833959 0.018 Uiso 1 1 calc R U . . .
C11 C 0.49958(11) 0.90373(10) 0.72674(10) 0.0153(3) Uani 1 1 d . . . . .
H11A H 0.453468 0.934487 0.720119 0.018 Uiso 1 1 calc R U . . .
H11B H 0.492443 0.878861 0.678802 0.018 Uiso 1 1 calc R U . . .
C12 C 0.57062(11) 0.95331(10) 0.74601(9) 0.0132(3) Uani 1 1 d . . . . .
H12 H 0.617936 0.922225 0.757399 0.016 Uiso 1 1 calc R U . . .
C13 C 0.66335(12) 1.06245(11) 0.83831(11) 0.0192(4) Uani 1 1 d . . . . .
H13A H 0.672029 1.096148 0.881028 0.023 Uiso 1 1 calc R U . . .
H13B H 0.708119 1.028807 0.850653 0.023 Uiso 1 1 calc R U . . .
C14 C 0.66056(12) 1.10746(11) 0.77036(10) 0.0180(4) Uani 1 1 d . . . . .
H14A H 0.615557 1.140867 0.757281 0.022 Uiso 1 1 calc R U . . .
H14B H 0.707670 1.138003 0.782846 0.022 Uiso 1 1 calc R U . . .
C15 C 0.65471(11) 1.05984(11) 0.70342(10) 0.0164(4) Uani 1 1 d . . . . .
H15A H 0.696819 1.023131 0.717952 0.020 Uiso 1 1 calc R U . . .
H15B H 0.661720 1.090987 0.663790 0.020 Uiso 1 1 calc R U . . .
C16 C 0.70814(10) 0.88187(11) 0.53100(11) 0.0158(3) Uani 1 1 d . . . . .
H16A H 0.729493 0.842659 0.507896 0.019 Uiso 1 1 calc R U . . .
H16B H 0.714661 0.929030 0.508141 0.019 Uiso 1 1 calc R U . . .
C17 C 0.75457(11) 0.88467(12) 0.61360(11) 0.0208(4) Uani 1 1 d . . . . .
H17A H 0.731711 0.921943 0.637502 0.025 Uiso 1 1 calc R U . . .
H17B H 0.807923 0.900272 0.620279 0.025 Uiso 1 1 calc R U . . .
C18 C 0.75717(12) 0.81116(13) 0.65240(12) 0.0260(5) Uani 1 1 d . . . . .
H18A H 0.793639 0.814921 0.704147 0.031 Uiso 1 1 calc R U . . .
H18B H 0.777257 0.773395 0.626576 0.031 Uiso 1 1 calc R U . . .
C19 C 0.60911(10) 0.77765(9) 0.55606(10) 0.0123(3) Uani 1 1 d . . . . .
H19 H 0.632432 0.739942 0.532197 0.015 Uiso 1 1 calc R U . . .
C20 C 0.52717(10) 0.75425(10) 0.54769(10) 0.0125(3) Uani 1 1 d . . . . .
H20A H 0.528956 0.705815 0.571687 0.015 Uiso 1 1 calc R U . . .
H20B H 0.505208 0.789994 0.573966 0.015 Uiso 1 1 calc R U . . .
C21 C 0.47446(10) 0.74923(10) 0.46661(9) 0.0121(3) Uani 1 1 d . . . . .
H21A H 0.473089 0.797537 0.442480 0.014 Uiso 1 1 calc R U . . .
H21B H 0.496151 0.713126 0.440459 0.014 Uiso 1 1 calc R U . . .
C22 C 0.39248(10) 0.72661(9) 0.45823(9) 0.0115(3) Uani 1 1 d . . . . .
H22 H 0.371604 0.762058 0.486481 0.014 Uiso 1 1 calc R U . . .
C23 C 0.24211(11) 0.70416(11) 0.36361(11) 0.0185(4) Uani 1 1 d . . . . .
H23A H 0.225921 0.738700 0.395429 0.022 Uiso 1 1 calc R U . . .
H23B H 0.203452 0.706709 0.312783 0.022 Uiso 1 1 calc R U . . .
C24 C 0.24324(11) 0.62659(11) 0.39367(10) 0.0161(3) Uani 1 1 d . . . . .
H24A H 0.189690 0.611264 0.386504 0.019 Uiso 1 1 calc R U . . .
H24B H 0.263990 0.592694 0.364705 0.019 Uiso 1 1 calc R U . . .
C25 C 0.29150(10) 0.62010(10) 0.47554(10) 0.0140(3) Uani 1 1 d . . . . .
H25A H 0.283928 0.570448 0.492913 0.017 Uiso 1 1 calc R U . . .
H25B H 0.272035 0.655948 0.503785 0.017 Uiso 1 1 calc R U . . .
C26 C 0.38653(13) 0.41595(10) 0.31620(11) 0.0189(4) Uani 1 1 d . . . . .
H26A H 0.439001 0.398388 0.345332 0.023 Uiso 1 1 calc R U . . .
H26B H 0.350927 0.397885 0.341066 0.023 Uiso 1 1 calc R U . . .
C27 C 0.36270(12) 0.38334(11) 0.23833(11) 0.0192(4) Uani 1 1 d . . . . .
H27A H 0.312729 0.404861 0.207365 0.023 Uiso 1 1 calc R U . . .
H27B H 0.355337 0.329762 0.241308 0.023 Uiso 1 1 calc R U . . .
C28 C 0.42232(12) 0.39740(10) 0.20117(10) 0.0165(4) Uani 1 1 d . . . . .
H28A H 0.407832 0.369156 0.154135 0.020 Uiso 1 1 calc R U . . .
H28B H 0.473041 0.379053 0.234098 0.020 Uiso 1 1 calc R U . . .
C29 C 0.45847(10) 0.53256(9) 0.27337(9) 0.0118(3) Uani 1 1 d . . . . .
H29 H 0.508645 0.510719 0.305236 0.014 Uiso 1 1 calc R U . . .
C30 C 0.46871(10) 0.61549(10) 0.26852(10) 0.0128(3) Uani 1 1 d . . . . .
H30A H 0.421223 0.636613 0.232254 0.015 Uiso 1 1 calc R U . . .
H30B H 0.476192 0.637830 0.317702 0.015 Uiso 1 1 calc R U . . .
C31 C 0.53756(10) 0.63473(9) 0.24473(10) 0.0126(3) Uani 1 1 d . . . . .
H31A H 0.585179 0.614370 0.281478 0.015 Uiso 1 1 calc R U . . .
H31B H 0.530528 0.611657 0.195962 0.015 Uiso 1 1 calc R U . . .
C32 C 0.54692(10) 0.71755(10) 0.23857(9) 0.0122(3) Uani 1 1 d . . . . .
H32 H 0.497094 0.738418 0.204778 0.015 Uiso 1 1 calc R U . . .
C33 C 0.57853(12) 0.85477(10) 0.30623(10) 0.0175(4) Uani 1 1 d . . . . .
H33A H 0.528402 0.871291 0.270469 0.021 Uiso 1 1 calc R U . . .
H33B H 0.589775 0.884840 0.351856 0.021 Uiso 1 1 calc R U . . .
C34 C 0.64080(13) 0.86816(11) 0.27271(11) 0.0206(4) Uani 1 1 d . . . . .
H34A H 0.690209 0.847769 0.306301 0.025 Uiso 1 1 calc R U . . .
H34B H 0.647654 0.921683 0.268588 0.025 Uiso 1 1 calc R U . . .
C35 C 0.62142(13) 0.83338(10) 0.19621(11) 0.0196(4) Uani 1 1 d . . . . .
H35A H 0.659274 0.850477 0.173534 0.024 Uiso 1 1 calc R U . . .
H35B H 0.569813 0.850603 0.164214 0.024 Uiso 1 1 calc R U . . .
C36 C 0.70902(10) 0.62898(10) 0.02472(10) 0.0141(3) Uani 1 1 d . . . . .
H36A H 0.726134 0.592237 -0.004458 0.017 Uiso 1 1 calc R U . . .
H36B H 0.716319 0.678207 0.006243 0.017 Uiso 1 1 calc R U . . .
C37 C 0.75989(10) 0.62274(10) 0.10595(10) 0.0149(3) Uani 1 1 d . . . . .
H37A H 0.740372 0.656484 0.136015 0.018 Uiso 1 1 calc R U . . .
H37B H 0.812945 0.638246 0.111296 0.018 Uiso 1 1 calc R U . . .
C38 C 0.76226(11) 0.54505(11) 0.13605(10) 0.0166(4) Uani 1 1 d . . . . .
H38A H 0.801914 0.542709 0.186371 0.020 Uiso 1 1 calc R U . . .
H38B H 0.778017 0.510929 0.103587 0.020 Uiso 1 1 calc R U . . .
C39 C 0.60966(10) 0.52280(9) 0.04503(9) 0.0113(3) Uani 1 1 d . . . . .
H39 H 0.628772 0.488354 0.014493 0.014 Uiso 1 1 calc R U . . .
C40 C 0.52863(10) 0.49959(10) 0.03989(9) 0.0125(3) Uani 1 1 d . . . . .
H40A H 0.509905 0.533065 0.070778 0.015 Uiso 1 1 calc R U . . .
H40B H 0.530777 0.449465 0.060498 0.015 Uiso 1 1 calc R U . . .

loop_
_atom_site_aniso_label
_atom_site_aniso_U_11
_atom_site_aniso_U_22
_atom_site_aniso_U_33
_atom_site_aniso_U_23
_atom_site_aniso_U_13
_atom_site_aniso_U_12
I1A 0.00980(7) 0.01097(5) 0.01227(11) 0.00223(5) 0.00450(8) -0.00095(4)
I1B 0.00980(7) 0.01097(5) 0.01227(11) 0.00223(5) 0.00450(8) -0.00095(4)
I2A 0.01160(6) 0.01131(5) 0.01659(8) 0.00232(4) 0.00683(6) -0.00093(4)
I2B 0.01160(6) 0.01131(5) 0.01659(8) 0.00232(4) 0.00683(6) -0.00093(4)
I3 0.01140(5) 0.01206(5) 0.01543(5) 0.00280(4) 0.00628(4) -0.00046(4)
I4 0.01072(5) 0.01196(5) 0.01539(5) 0.00302(4) 0.00597(4) -0.00067(4)
Cu1A 0.01136(14) 0.01099(10) 0.01102(14) 0.00006(10) 0.00500(10) -0.00032(10)
Cu1B 0.01136(14) 0.01099(10) 0.01102(14) 0.00006(10) 0.00500(10) -0.00032(10)
Cu2 0.01468(10) 0.01148(10) 0.01461(10) -0.00104(8) 0.00820(8) -0.00161(8)
Cu3 0.01396(10) 0.01153(10) 0.01367(10) -0.00125(8) 0.00763(8) -0.00135(8)
Cu4 0.01306(10) 0.01064(9) 0.01277(10) -0.00049(8) 0.00679(8) -0.00108(8)
S1 0.0178(2) 0.0240(2) 0.01142(19) 0.00381(17) 0.00090(17) -0.00624(18)
S2 0.00965(18) 0.01017(18) 0.01034(17) 0.00021(14) 0.00375(14) -0.00061(14)
S3 0.0152(2) 0.01148(18) 0.01010(18) 0.00034(14) 0.00529(15) -0.00119(15)
S4 0.0179(2) 0.01439(19) 0.01036(18) 0.00032(15) 0.00654(16) -0.00025(16)
S5 0.0192(2) 0.0163(2) 0.01110(19) -0.00098(16) 0.00752(16) -0.00250(17)
S6 0.0156(2) 0.01266(19) 0.01158(18) 0.00043(15) 0.00603(16) -0.00166(16)
S7 0.01105(18) 0.01063(18) 0.01123(18) 0.00077(14) 0.00517(15) -0.00056(15)
S8 0.0174(2) 0.0290(3) 0.0136(2) 0.00779(18) -0.00063(17) -0.00836(19)
S9 0.0172(2) 0.0189(2) 0.01141(19) 0.00261(16) 0.00149(16) -0.00259(17)
S10 0.00976(18) 0.00979(18) 0.01063(17) -0.00042(14) 0.00393(14) -0.00033(14)
S11 0.01320(19) 0.01224(19) 0.01249(18) -0.00089(15) 0.00691(15) -0.00145(15)
S12 0.0216(2) 0.0138(2) 0.01190(19) 0.00042(15) 0.00901(17) -0.00082(17)
S13 0.0210(2) 0.0140(2) 0.01220(19) -0.00004(15) 0.00922(17) -0.00099(17)
S14 0.01274(19) 0.01269(19) 0.01198(18) -0.00070(15) 0.00627(15) -0.00131(15)
S15 0.01087(18) 0.00979(18) 0.01077(17) 0.00058(14) 0.00491(15) -0.00013(14)
S16 0.0155(2) 0.0161(2) 0.01171(19) 0.00302(16) 0.00166(16) -0.00260(17)
C1 0.0127(8) 0.0100(7) 0.0109(7) 0.0005(6) 0.0018(6) -0.0012(6)
C2 0.0122(8) 0.0112(7) 0.0112(7) 0.0009(6) 0.0034(6) -0.0011(6)
C3 0.0138(9) 0.0316(11) 0.0174(9) 0.0046(8) -0.0001(7) -0.0049(8)
C4 0.0136(8) 0.0234(10) 0.0176(9) -0.0006(7) 0.0017(7) -0.0061(7)
C5 0.0100(8) 0.0175(8) 0.0159(8) 0.0007(7) 0.0053(6) -0.0013(7)
C6 0.0187(9) 0.0153(8) 0.0147(8) -0.0016(7) 0.0073(7) -0.0056(7)
C7 0.0202(9) 0.0135(8) 0.0151(8) -0.0021(7) 0.0061(7) -0.0041(7)
C8 0.0204(9) 0.0182(9) 0.0145(8) 0.0000(7) 0.0045(7) -0.0041(7)
C9 0.0154(8) 0.0120(7) 0.0102(7) 0.0009(6) 0.0064(6) -0.0011(6)
C10 0.0168(9) 0.0158(8) 0.0120(8) 0.0025(6) 0.0047(7) -0.0025(7)
C11 0.0177(9) 0.0153(8) 0.0131(8) 0.0024(6) 0.0057(7) -0.0031(7)
C12 0.0162(8) 0.0134(8) 0.0112(7) 0.0011(6) 0.0063(6) -0.0017(7)
C13 0.0222(10) 0.0202(9) 0.0150(8) -0.0031(7) 0.0060(7) -0.0055(8)
C14 0.0216(9) 0.0163(9) 0.0166(8) -0.0032(7) 0.0073(7) -0.0069(7)
C15 0.0174(9) 0.0185(9) 0.0152(8) -0.0025(7) 0.0078(7) -0.0064(7)
C16 0.0105(8) 0.0181(9) 0.0207(9) 0.0033(7) 0.0079(7) 0.0000(7)
C17 0.0140(9) 0.0241(10) 0.0223(9) 0.0000(8) 0.0036(7) -0.0072(8)
C18 0.0140(9) 0.0358(12) 0.0221(10) 0.0098(9) -0.0017(8) -0.0065(8)
C19 0.0123(8) 0.0098(7) 0.0137(8) 0.0018(6) 0.0031(6) -0.0008(6)
C20 0.0128(8) 0.0120(8) 0.0128(8) 0.0014(6) 0.0045(6) -0.0028(6)
C21 0.0129(8) 0.0113(8) 0.0121(7) -0.0007(6) 0.0044(6) -0.0028(6)
C22 0.0139(8) 0.0095(7) 0.0104(7) 0.0002(6) 0.0031(6) -0.0003(6)
C23 0.0140(8) 0.0240(9) 0.0149(8) 0.0004(7) 0.0018(7) 0.0012(7)
C24 0.0125(8) 0.0194(9) 0.0147(8) -0.0035(7) 0.0026(7) -0.0024(7)
C25 0.0108(8) 0.0172(8) 0.0154(8) 0.0003(7) 0.0061(6) -0.0004(7)
C26 0.0309(11) 0.0126(8) 0.0163(8) -0.0014(7) 0.0122(8) -0.0068(8)
C27 0.0285(10) 0.0151(8) 0.0174(9) -0.0045(7) 0.0123(8) -0.0069(8)
C28 0.0238(9) 0.0112(8) 0.0157(8) -0.0001(6) 0.0082(7) 0.0022(7)
C29 0.0137(8) 0.0127(8) 0.0104(7) 0.0015(6) 0.0061(6) -0.0013(6)
C30 0.0129(8) 0.0122(8) 0.0147(8) 0.0015(6) 0.0065(6) 0.0003(6)
C31 0.0129(8) 0.0118(8) 0.0142(8) 0.0009(6) 0.0062(6) -0.0005(6)
C32 0.0139(8) 0.0130(8) 0.0112(7) 0.0004(6) 0.0064(6) -0.0012(6)
C33 0.0249(10) 0.0139(8) 0.0145(8) -0.0011(7) 0.0078(7) 0.0024(7)
C34 0.0328(11) 0.0144(8) 0.0169(9) -0.0035(7) 0.0115(8) -0.0083(8)
C35 0.0334(11) 0.0133(8) 0.0166(9) -0.0012(7) 0.0144(8) -0.0054(8)
C36 0.0108(8) 0.0152(8) 0.0190(8) 0.0004(7) 0.0087(7) -0.0009(6)
C37 0.0102(8) 0.0155(8) 0.0188(8) -0.0026(7) 0.0047(7) -0.0016(6)
C38 0.0137(8) 0.0183(9) 0.0156(8) 0.0007(7) 0.0023(7) 0.0008(7)
C39 0.0138(8) 0.0093(7) 0.0104(7) -0.0008(6) 0.0037(6) -0.0019(6)
C40 0.0135(8) 0.0117(8) 0.0127(8) -0.0007(6) 0.0048(6) -0.0031(6)

loop_
_atom_type_symbol
_atom_type_description
_atom_type_scat_dispersion_real
_atom_type_scat_dispersion_imag
_atom_type_scat_source
C C 0.0033 0.0016 'International Tables Vol C Tables 4.2.6.8 and 6.1.1.4'
H H 0.0000 0.0000 'International Tables Vol C Tables 4.2.6.8 and 6.1.1.4'
Cu Cu 0.3201 1.2651 'International Tables Vol C Tables 4.2.6.8 and 6.1.1.4'
I I -0.4742 1.8119 'International Tables Vol C Tables 4.2.6.8 and 6.1.1.4'
S S 0.1246 0.1234 'International Tables Vol C Tables 4.2.6.8 and 6.1.1.4'

loop_
_geom_angle_atom_site_label_1
_geom_angle_atom_site_label_2
_geom_angle_atom_site_label_3
_geom_angle
_geom_angle_site_symmetry_1
_geom_angle_site_symmetry_3
_geom_angle_publ_flag
Cu1A I1A Cu4 65.144(10) . 1_556 ?
Cu2 I2A Cu2 64.360(9) . 3_676 ?
Cu2 I2B Cu2 67.0(2) 3_676 . ?
Cu3 I3 Cu3 66.954(9) . 3_666 ?
Cu1A I4 Cu1B 7.8(3) 1_554 1_554 ?
Cu4 I4 Cu1A 65.427(9) . 1_554 ?
Cu4 I4 Cu1B 73.0(3) . 1_554 ?
I1A Cu1A I4 114.236(11) . 1_556 ?
I1A Cu1A Cu4 57.537(7) . 1_556 ?
I4 Cu1A Cu4 56.950(8) 1_556 1_556 ?
S2 Cu1A I1A 108.639(15) . . ?
S2 Cu1A I4 94.816(15) . 1_556 ?
S2 Cu1A Cu4 116.447(17) . 1_556 ?
S2 Cu1A S3 136.45(2) . . ?
S3 Cu1A I1A 98.417(17) . . ?
S3 Cu1A I4 104.548(16) . 1_556 ?
S3 Cu1A Cu4 106.776(16) . 1_556 ?
S2 Cu1B I1B 106.4(5) . . ?
S2 Cu1B I4 92.3(5) . 1_556 ?
S3 Cu1B I1B 86.3(6) . . ?
S3 Cu1B I4 104.2(6) . 1_556 ?
S3 Cu1B S2 155.5(8) . . ?
I2A Cu2 I2A 115.641(9) . 3_676 ?
I2A Cu2 Cu2 58.361(8) . 3_676 ?
I2A Cu2 Cu2 57.281(8) 3_676 3_676 ?
I2B Cu2 I2B 113.0(2) 3_676 . ?
S6 Cu2 I2A 99.428(14) . . ?
S6 Cu2 I2A 97.718(14) . 3_676 ?
S6 Cu2 I2B 110.2(2) . . ?
S6 Cu2 I2B 85.8(3) . 3_676 ?
S6 Cu2 Cu2 106.242(16) . 3_676 ?
S7 Cu2 I2A 96.568(14) . . ?
S7 Cu2 I2A 106.490(14) . 3_676 ?
S7 Cu2 I2B 114.5(2) . 3_676 ?
S7 Cu2 I2B 92.28(18) . . ?
S7 Cu2 Cu2 112.012(16) . 3_676 ?
S7 Cu2 S6 141.460(19) . . ?
I3 Cu3 I3 113.046(8) . 3_666 ?
I3 Cu3 Cu3 57.325(8) . 3_666 ?
I3 Cu3 Cu3 55.721(8) 3_666 3_666 ?
S10 Cu3 I3 108.460(14) . . ?
S10 Cu3 I3 93.476(13) . 3_666 ?
S10 Cu3 Cu3 109.864(15) . 3_666 ?
S10 Cu3 S11 121.608(18) . . ?
S11 Cu3 I3 111.015(14) . . ?
S11 Cu3 I3 108.138(14) . 3_666 ?
S11 Cu3 Cu3 127.358(17) . 3_666 ?
I1A Cu4 I1B 10.3(2) 1_554 1_554 ?
I1A Cu4 Cu1A 57.318(9) 1_554 1_554 ?
I4 Cu4 I1A 114.687(10) . 1_554 ?
I4 Cu4 I1B 107.2(2) . 1_554 ?
I4 Cu4 Cu1A 57.624(8) . 1_554 ?
S14 Cu4 I1A 103.824(15) . 1_554 ?
S14 Cu4 I1B 113.8(2) . 1_554 ?
S14 Cu4 I4 110.421(14) . . ?
S14 Cu4 Cu1A 127.750(15) . 1_554 ?
S15 Cu4 I1A 95.011(13) . 1_554 ?
S15 Cu4 I1B 90.56(15) . 1_554 ?
S15 Cu4 I4 105.353(13) . . ?
S15 Cu4 Cu1A 104.282(14) . 1_554 ?
S15 Cu4 S14 126.926(18) . . ?
C3 S1 C1 100.79(9) . . ?
C1 S2 Cu1A 113.60(6) . . ?
C1 S2 Cu1B 108.9(4) . . ?
C5 S2 Cu1A 109.31(6) . . ?
C5 S2 Cu1B 102.4(4) . . ?
C5 S2 C1 100.25(8) . . ?
C6 S3 Cu1A 109.83(6) . . ?
C6 S3 Cu1B 104.3(4) . . ?
C6 S3 C9 99.63(8) . . ?
C9 S3 Cu1A 116.53(6) . . ?
C9 S3 Cu1B 111.0(4) . . ?
C8 S4 C9 101.44(9) . . ?
C13 S5 C12 101.40(9) . . ?
C12 S6 Cu2 117.46(6) . . ?
C15 S6 Cu2 109.52(6) . . ?
C15 S6 C12 99.44(9) . . ?
C16 S7 Cu2 109.89(7) . . ?
C16 S7 C19 100.31(8) . . ?
C19 S7 Cu2 113.36(6) . . ?
C19 S8 C18 100.74(9) . . ?
C22 S9 C23 100.02(9) . . ?
C22 S10 Cu3 115.06(6) . . ?
C25 S10 Cu3 108.67(6) . . ?
C25 S10 C22 100.07(8) . . ?
C26 S11 Cu3 103.21(6) . . ?
C26 S11 C29 99.20(9) . . ?
C29 S11 Cu3 107.23(6) . . ?
C28 S12 C29 100.94(8) . . ?
C33 S13 C32 100.50(8) . . ?
C32 S14 Cu4 106.53(6) . . ?
C35 S14 Cu4 102.26(6) . . ?
C35 S14 C32 99.61(9) . . ?
C36 S15 Cu4 108.13(6) . . ?
C36 S15 C39 99.77(8) . . ?
C39 S15 Cu4 114.91(6) . . ?
C39 S16 C38 100.56(8) . . ?
S1 C1 S2 113.22(9) . . ?
S1 C1 H1 108.9 . . ?
S2 C1 H1 108.9 . . ?
C2 C1 S1 107.46(12) . . ?
C2 C1 S2 109.42(12) . . ?
C2 C1 H1 108.9 . . ?
C1 C2 C2 112.78(18) . 3_677 ?
C1 C2 H2A 109.0 . . ?
C1 C2 H2B 109.0 . . ?
C2 C2 H2A 109.0 3_677 . ?
C2 C2 H2B 109.0 3_677 . ?
H2A C2 H2B 107.8 . . ?
S1 C3 H3A 108.8 . . ?
S1 C3 H3B 108.8 . . ?
H3A C3 H3B 107.7 . . ?
C4 C3 S1 113.77(14) . . ?
C4 C3 H3A 108.8 . . ?
C4 C3 H3B 108.8 . . ?
C3 C4 H4A 108.9 . . ?
C3 C4 H4B 108.9 . . ?
H4A C4 H4B 107.8 . . ?
C5 C4 C3 113.15(16) . . ?
C5 C4 H4A 108.9 . . ?
C5 C4 H4B 108.9 . . ?
S2 C5 H5A 108.6 . . ?
S2 C5 H5B 108.6 . . ?
C4 C5 S2 114.59(13) . . ?
C4 C5 H5A 108.6 . . ?
C4 C5 H5B 108.6 . . ?
H5A C5 H5B 107.6 . . ?
S3 C6 H6A 109.0 . . ?
S3 C6 H6B 109.0 . . ?
H6A C6 H6B 107.8 . . ?
C7 C6 S3 112.86(13) . . ?
C7 C6 H6A 109.0 . . ?
C7 C6 H6B 109.0 . . ?
C6 C7 H7A 109.0 . . ?
C6 C7 H7B 109.0 . . ?
C6 C7 C8 112.87(16) . . ?
H7A C7 H7B 107.8 . . ?
C8 C7 H7A 109.0 . . ?
C8 C7 H7B 109.0 . . ?
S4 C8 H8A 108.5 . . ?
S4 C8 H8B 108.5 . . ?
C7 C8 S4 115.18(13) . . ?
C7 C8 H8A 108.5 . . ?
C7 C8 H8B 108.5 . . ?
H8A C8 H8B 107.5 . . ?
S3 C9 H9 109.2 . . ?
S4 C9 S3 110.38(9) . . ?
S4 C9 H9 109.2 . . ?
C10 C9 S3 109.29(12) . . ?
C10 C9 S4 109.60(12) . . ?
C10 C9 H9 109.2 . . ?
C9 C10 H10A 108.8 . . ?
C9 C10 H10B 108.8 . . ?
C9 C10 C11 113.69(15) . . ?
H10A C10 H10B 107.7 . . ?
C11 C10 H10A 108.8 . . ?
C11 C10 H10B 108.8 . . ?
C10 C11 H11A 108.9 . . ?
C10 C11 H11B 108.9 . . ?
C10 C11 C12 113.20(15) . . ?
H11A C11 H11B 107.8 . . ?
C12 C11 H11A 108.9 . . ?
C12 C11 H11B 108.9 . . ?
S5 C12 S6 110.09(9) . . ?
S5 C12 H12 109.3 . . ?
S6 C12 H12 109.3 . . ?
C11 C12 S5 109.46(12) . . ?
C11 C12 S6 109.43(12) . . ?
C11 C12 H12 109.3 . . ?
S5 C13 H13A 108.6 . . ?
S5 C13 H13B 108.6 . . ?
H13A C13 H13B 107.6 . . ?
C14 C13 S5 114.77(14) . . ?
C14 C13 H13A 108.6 . . ?
C14 C13 H13B 108.6 . . ?
C13 C14 H14A 109.1 . . ?
C13 C14 H14B 109.1 . . ?
H14A C14 H14B 107.8 . . ?
C15 C14 C13 112.53(16) . . ?
C15 C14 H14A 109.1 . . ?
C15 C14 H14B 109.1 . . ?
S6 C15 H15A 109.1 . . ?
S6 C15 H15B 109.1 . . ?
C14 C15 S6 112.52(13) . . ?
C14 C15 H15A 109.1 . . ?
C14 C15 H15B 109.1 . . ?
H15A C15 H15B 107.8 . . ?
S7 C16 H16A 108.6 . . ?
S7 C16 H16B 108.6 . . ?
H16A C16 H16B 107.6 . . ?
C17 C16 S7 114.48(13) . . ?
C17 C16 H16A 108.6 . . ?
C17 C16 H16B 108.6 . . ?
C16 C17 H17A 109.0 . . ?
C16 C17 H17B 109.0 . . ?
C16 C17 C18 112.92(17) . . ?
H17A C17 H17B 107.8 . . ?
C18 C17 H17A 109.0 . . ?
C18 C17 H17B 109.0 . . ?
S8 C18 H18A 108.8 . . ?
S8 C18 H18B 108.8 . . ?
C17 C18 S8 113.61(15) . . ?
C17 C18 H18A 108.8 . . ?
C17 C18 H18B 108.8 . . ?
H18A C18 H18B 107.7 . . ?
S7 C19 H19 109.0 . . ?
S8 C19 S7 112.88(9) . . ?
S8 C19 H19 109.0 . . ?
C20 C19 S7 109.21(12) . . ?
C20 C19 S8 107.60(12) . . ?
C20 C19 H19 109.0 . . ?
C19 C20 H20A 109.0 . . ?
C19 C20 H20B 109.0 . . ?
H20A C20 H20B 107.8 . . ?
C21 C20 C19 112.78(15) . . ?
C21 C20 H20A 109.0 . . ?
C21 C20 H20B 109.0 . . ?
C20 C21 H21A 109.0 . . ?
C20 C21 H21B 109.0 . . ?
H21A C21 H21B 107.8 . . ?
C22 C21 C20 112.82(14) . . ?
C22 C21 H21A 109.0 . . ?
C22 C21 H21B 109.0 . . ?
S9 C22 S10 113.86(9) . . ?
S9 C22 H22 108.7 . . ?
S10 C22 H22 108.7 . . ?
C21 C22 S9 107.51(12) . . ?
C21 C22 S10 109.20(12) . . ?
C21 C22 H22 108.7 . . ?
S9 C23 H23A 109.0 . . ?
S9 C23 H23B 109.0 . . ?
H23A C23 H23B 107.8 . . ?
C24 C23 S9 112.83(13) . . ?
C24 C23 H23A 109.0 . . ?
C24 C23 H23B 109.0 . . ?
C23 C24 H24A 109.0 . . ?
C23 C24 H24B 109.0 . . ?
H24A C24 H24B 107.8 . . ?
C25 C24 C23 112.89(15) . . ?
C25 C24 H24A 109.0 . . ?
C25 C24 H24B 109.0 . . ?
S10 C25 H25A 108.5 . . ?
S10 C25 H25B 108.5 . . ?
C24 C25 S10 115.17(13) . . ?
C24 C25 H25A 108.5 . . ?
C24 C25 H25B 108.5 . . ?
H25A C25 H25B 107.5 . . ?
S11 C26 H26A 108.9 . . ?
S11 C26 H26B 108.9 . . ?
H26A C26 H26B 107.7 . . ?
C27 C26 S11 113.51(13) . . ?
C27 C26 H26A 108.9 . . ?
C27 C26 H26B 108.9 . . ?
C26 C27 H27A 109.2 . . ?
C26 C27 H27B 109.2 . . ?
C26 C27 C28 112.24(16) . . ?
H27A C27 H27B 107.9 . . ?
C28 C27 H27A 109.2 . . ?
C28 C27 H27B 109.2 . . ?
S12 C28 H28A 108.9 . . ?
S12 C28 H28B 108.9 . . ?
C27 C28 S12 113.52(13) . . ?
C27 C28 H28A 108.9 . . ?
C27 C28 H28B 108.9 . . ?
H28A C28 H28B 107.7 . . ?
S11 C29 H29 108.8 . . ?
S12 C29 S11 112.35(9) . . ?
S12 C29 H29 108.8 . . ?
C30 C29 S11 108.64(12) . . ?
C30 C29 S12 109.38(12) . . ?
C30 C29 H29 108.8 . . ?
C29 C30 H30A 109.2 . . ?
C29 C30 H30B 109.2 . . ?
H30A C30 H30B 107.9 . . ?
C31 C30 C29 112.15(14) . . ?
C31 C30 H30A 109.2 . . ?
C31 C30 H30B 109.2 . . ?
C30 C31 H31A 109.2 . . ?
C30 C31 H31B 109.2 . . ?
H31A C31 H31B 107.9 . . ?
C32 C31 C30 112.13(14) . . ?
C32 C31 H31A 109.2 . . ?
C32 C31 H31B 109.2 . . ?
S13 C32 S14 112.27(9) . . ?
S13 C32 H32 108.8 . . ?
S14 C32 H32 108.8 . . ?
C31 C32 S13 109.89(12) . . ?
C31 C32 S14 108.23(12) . . ?
C31 C32 H32 108.8 . . ?
S13 C33 H33A 108.9 . . ?
S13 C33 H33B 108.9 . . ?
H33A C33 H33B 107.7 . . ?
C34 C33 S13 113.49(14) . . ?
C34 C33 H33A 108.9 . . ?
C34 C33 H33B 108.9 . . ?
C33 C34 H34A 109.2 . . ?
C33 C34 H34B 109.2 . . ?
C33 C34 C35 112.18(17) . . ?
H34A C34 H34B 107.9 . . ?
C35 C34 H34A 109.2 . . ?
C35 C34 H34B 109.2 . . ?
S14 C35 H35A 108.8 . . ?
S14 C35 H35B 108.8 . . ?
C34 C35 S14 113.97(13) . . ?
C34 C35 H35A 108.8 . . ?
C34 C35 H35B 108.8 . . ?
H35A C35 H35B 107.7 . . ?
S15 C36 H36A 108.7 . . ?
S15 C36 H36B 108.7 . . ?
H36A C36 H36B 107.6 . . ?
C37 C36 S15 114.17(13) . . ?
C37 C36 H36A 108.7 . . ?
C37 C36 H36B 108.7 . . ?
C36 C37 H37A 109.1 . . ?
C36 C37 H37B 109.1 . . ?
C36 C37 C38 112.57(15) . . ?
H37A C37 H37B 107.8 . . ?
C38 C37 H37A 109.1 . . ?
C38 C37 H37B 109.1 . . ?
S16 C38 H38A 108.9 . . ?
S16 C38 H38B 108.9 . . ?
C37 C38 S16 113.52(13) . . ?
C37 C38 H38A 108.9 . . ?
C37 C38 H38B 108.9 . . ?
H38A C38 H38B 107.7 . . ?
S15 C39 H39 108.8 . . ?
S16 C39 S15 113.32(9) . . ?
S16 C39 H39 108.8 . . ?
C40 C39 S15 109.65(12) . . ?
C40 C39 S16 107.32(12) . . ?
C40 C39 H39 108.8 . . ?
C39 C40 C40 112.87(18) . 3_665 ?
C39 C40 H40A 109.0 . . ?
C39 C40 H40B 109.0 . . ?
C40 C40 H40A 109.0 3_665 . ?
C40 C40 H40B 109.0 3_665 . ?
H40A C40 H40B 107.8 . . ?

loop_
_geom_bond_atom_site_label_1
_geom_bond_atom_site_label_2
_geom_bond_distance
_geom_bond_site_symmetry_2
_geom_bond_publ_flag
I1A Cu1A 2.6688(3) . ?
I1A Cu4 2.6753(3) 1_556 ?
I1B Cu1B 2.652(15) . ?
I1B Cu4 2.800(7) 1_556 ?
I2A Cu2 2.6836(3) 3_676 ?
I2A Cu2 2.6519(3) . ?
I2B Cu2 2.303(9) 3_676 ?
I2B Cu2 2.791(8) . ?
I3 Cu3 2.6439(3) . ?
I3 Cu3 2.6933(2) 3_666 ?
I4 Cu1A 2.6718(3) 1_554 ?
I4 Cu1B 2.821(15) 1_554 ?
I4 Cu4 2.6517(3) . ?
Cu1A Cu4 2.8771(4) 1_556 ?
Cu1A S2 2.2894(5) . ?
Cu1A S3 2.2940(5) . ?
Cu1B S2 2.221(15) . ?
Cu1B S3 2.134(15) . ?
Cu2 Cu2 2.8417(5) 3_676 ?
Cu2 S6 2.2817(5) . ?
Cu2 S7 2.2796(5) . ?
Cu3 Cu3 2.9443(5) 3_666 ?
Cu3 S10 2.3137(5) . ?
Cu3 S11 2.3185(5) . ?
Cu4 S14 2.3165(5) . ?
Cu4 S15 2.3114(5) . ?
S1 C1 1.8109(17) . ?
S1 C3 1.810(2) . ?
S2 C1 1.8207(18) . ?
S2 C5 1.8151(18) . ?
S3 C6 1.8133(19) . ?
S3 C9 1.8286(17) . ?
S4 C8 1.816(2) . ?
S4 C9 1.8176(18) . ?
S5 C12 1.8198(18) . ?
S5 C13 1.818(2) . ?
S6 C12 1.8245(18) . ?
S6 C15 1.8138(19) . ?
S7 C16 1.8134(18) . ?
S7 C19 1.8179(18) . ?
S8 C18 1.814(2) . ?
S8 C19 1.8073(18) . ?
S9 C22 1.8079(17) . ?
S9 C23 1.813(2) . ?
S10 C22 1.8232(18) . ?
S10 C25 1.8137(18) . ?
S11 C26 1.8161(19) . ?
S11 C29 1.8257(18) . ?
S12 C28 1.8053(19) . ?
S12 C29 1.8122(18) . ?
S13 C32 1.8120(18) . ?
S13 C33 1.8084(19) . ?
S14 C32 1.8295(18) . ?
S14 C35 1.8181(19) . ?
S15 C36 1.8151(18) . ?
S15 C39 1.8232(17) . ?
S16 C38 1.813(2) . ?
S16 C39 1.8085(17) . ?
C1 H1 1.0000 . ?
C1 C2 1.523(2) . ?
C2 C2 1.527(3) 3_677 ?
C2 H2A 0.9900 . ?
C2 H2B 0.9900 . ?
C3 H3A 0.9900 . ?
C3 H3B 0.9900 . ?
C3 C4 1.517(3) . ?
C4 H4A 0.9900 . ?
C4 H4B 0.9900 . ?
C4 C5 1.517(3) . ?
C5 H5A 0.9900 . ?
C5 H5B 0.9900 . ?
C6 H6A 0.9900 . ?
C6 H6B 0.9900 . ?
C6 C7 1.520(3) . ?
C7 H7A 0.9900 . ?
C7 H7B 0.9900 . ?
C7 C8 1.521(3) . ?
C8 H8A 0.9900 . ?
C8 H8B 0.9900 . ?
C9 H9 1.0000 . ?
C9 C10 1.526(2) . ?
C10 H10A 0.9900 . ?
C10 H10B 0.9900 . ?
C10 C11 1.527(2) . ?
C11 H11A 0.9900 . ?
C11 H11B 0.9900 . ?
C11 C12 1.529(2) . ?
C12 H12 1.0000 . ?
C13 H13A 0.9900 . ?
C13 H13B 0.9900 . ?
C13 C14 1.522(3) . ?
C14 H14A 0.9900 . ?
C14 H14B 0.9900 . ?
C14 C15 1.519(3) . ?
C15 H15A 0.9900 . ?
C15 H15B 0.9900 . ?
C16 H16A 0.9900 . ?
C16 H16B 0.9900 . ?
C16 C17 1.517(3) . ?
C17 H17A 0.9900 . ?
C17 H17B 0.9900 . ?
C17 C18 1.524(3) . ?
C18 H18A 0.9900 . ?
C18 H18B 0.9900 . ?
C19 H19 1.0000 . ?
C19 C20 1.526(2) . ?
C20 H20A 0.9900 . ?
C20 H20B 0.9900 . ?
C20 C21 1.524(2) . ?
C21 H21A 0.9900 . ?
C21 H21B 0.9900 . ?
C21 C22 1.522(2) . ?
C22 H22 1.0000 . ?
C23 H23A 0.9900 . ?
C23 H23B 0.9900 . ?
C23 C24 1.523(3) . ?
C24 H24A 0.9900 . ?
C24 H24B 0.9900 . ?
C24 C25 1.517(2) . ?
C25 H25A 0.9900 . ?
C25 H25B 0.9900 . ?
C26 H26A 0.9900 . ?
C26 H26B 0.9900 . ?
C26 C27 1.521(3) . ?
C27 H27A 0.9900 . ?
C27 H27B 0.9900 . ?
C27 C28 1.522(3) . ?
C28 H28A 0.9900 . ?
C28 H28B 0.9900 . ?
C29 H29 1.0000 . ?
C29 C30 1.530(2) . ?
C30 H30A 0.9900 . ?
C30 H30B 0.9900 . ?
C30 C31 1.530(2) . ?
C31 H31A 0.9900 . ?
C31 H31B 0.9900 . ?
C31 C32 1.528(2) . ?
C32 H32 1.0000 . ?
C33 H33A 0.9900 . ?
C33 H33B 0.9900 . ?
C33 C34 1.515(3) . ?
C34 H34A 0.9900 . ?
C34 H34B 0.9900 . ?
C34 C35 1.520(3) . ?
C35 H35A 0.9900 . ?
C35 H35B 0.9900 . ?
C36 H36A 0.9900 . ?
C36 H36B 0.9900 . ?
C36 C37 1.519(3) . ?
C37 H37A 0.9900 . ?
C37 H37B 0.9900 . ?
C37 C38 1.523(3) . ?
C38 H38A 0.9900 . ?
C38 H38B 0.9900 . ?
C39 H39 1.0000 . ?
C39 C40 1.524(2) . ?
C40 C40 1.529(3) 3_665 ?
C40 H40A 0.9900 . ?
C40 H40B 0.9900 . ?

loop_
_geom_torsion_atom_site_label_1
_geom_torsion_atom_site_label_2
_geom_torsion_atom_site_label_3
_geom_torsion_atom_site_label_4
_geom_torsion
_geom_torsion_site_symmetry_1
_geom_torsion_site_symmetry_2
_geom_torsion_site_symmetry_3
_geom_torsion_site_symmetry_4
_geom_torsion_publ_flag
Cu1A S2 C1 S1 59.30(11) . . . . ?
Cu1A S2 C1 C2 -60.53(12) . . . . ?
Cu1A S2 C5 C4 -61.61(15) . . . . ?
Cu1A S3 C6 C7 -173.11(11) . . . . ?
Cu1A S3 C9 S4 179.99(6) . . . . ?
Cu1A S3 C9 C10 59.39(13) . . . . ?
Cu1B S2 C1 S1 49.8(4) . . . . ?
Cu1B S2 C1 C2 -70.0(4) . . . . ?
Cu1B S2 C5 C4 -54.1(4) . . . . ?
Cu1B S3 C6 C7 178.7(4) . . . . ?
Cu1B S3 C9 S4 -171.5(4) . . . . ?
Cu1B S3 C9 C10 67.8(4) . . . . ?
Cu2 S6 C12 S5 -179.60(6) . . . . ?
Cu2 S6 C12 C11 -59.25(14) . . . . ?
Cu2 S6 C15 C14 171.38(12) . . . . ?
Cu2 S7 C16 C17 61.06(15) . . . . ?
Cu2 S7 C19 S8 -59.19(11) . . . . ?
Cu2 S7 C19 C20 60.46(13) . . . . ?
Cu3 S10 C22 S9 59.73(11) . . . . ?
Cu3 S10 C22 C21 -60.42(12) . . . . ?
Cu3 S10 C25 C24 -64.51(14) . . . . ?
Cu3 S11 C26 C27 -171.59(13) . . . . ?
Cu3 S11 C29 S12 166.26(7) . . . . ?
Cu3 S11 C29 C30 -72.58(12) . . . . ?
Cu4 S14 C32 S13 -164.50(7) . . . . ?
Cu4 S14 C32 C31 74.03(12) . . . . ?
Cu4 S14 C35 C34 169.28(14) . . . . ?
Cu4 S15 C36 C37 61.18(14) . . . . ?
Cu4 S15 C39 S16 -57.47(11) . . . . ?
Cu4 S15 C39 C40 62.41(12) . . . . ?
S1 C1 C2 C2 178.35(16) . . . 3_677 ?
S1 C3 C4 C5 66.1(2) . . . . ?
S2 C1 C2 C2 -58.3(2) . . . 3_677 ?
S3 C6 C7 C8 -67.02(19) . . . . ?
S3 C9 C10 C11 -174.85(13) . . . . ?
S4 C9 C10 C11 64.07(18) . . . . ?
S5 C13 C14 C15 -63.5(2) . . . . ?
S7 C16 C17 C18 66.0(2) . . . . ?
S7 C19 C20 C21 56.88(18) . . . . ?
S8 C19 C20 C21 179.74(12) . . . . ?
S9 C23 C24 C25 67.71(19) . . . . ?
S11 C26 C27 C28 68.6(2) . . . . ?
S11 C29 C30 C31 170.38(12) . . . . ?
S12 C29 C30 C31 -66.66(17) . . . . ?
S13 C33 C34 C35 67.5(2) . . . . ?
S15 C36 C37 C38 67.39(18) . . . . ?
S15 C39 C40 C40 59.2(2) . . . 3_665 ?
S16 C39 C40 C40 -177.29(16) . . . 3_665 ?
C1 S1 C3 C4 -58.99(17) . . . . ?
C1 S2 C5 C4 58.02(15) . . . . ?
C3 S1 C1 S2 57.93(12) . . . . ?
C3 S1 C1 C2 178.87(13) . . . . ?
C3 C4 C5 S2 -66.0(2) . . . . ?
C5 S2 C1 S1 -57.17(11) . . . . ?
C5 S2 C1 C2 -176.99(12) . . . . ?
C6 S3 C9 S4 -62.02(11) . . . . ?
C6 S3 C9 C10 177.37(13) . . . . ?
C6 C7 C8 S4 62.9(2) . . . . ?
C8 S4 C9 S3 58.67(11) . . . . ?
C8 S4 C9 C10 179.09(13) . . . . ?
C9 S3 C6 C7 64.02(15) . . . . ?
C9 S4 C8 C7 -56.60(16) . . . . ?
C9 C10 C11 C12 -179.75(15) . . . . ?
C10 C11 C12 S5 -66.20(18) . . . . ?
C10 C11 C12 S6 173.06(13) . . . . ?
C12 S5 C13 C14 56.93(16) . . . . ?
C12 S6 C15 C14 -64.91(15) . . . . ?
C13 S5 C12 S6 -59.01(11) . . . . ?
C13 S5 C12 C11 -179.35(13) . . . . ?
C13 C14 C15 S6 68.0(2) . . . . ?
C15 S6 C12 S5 62.49(11) . . . . ?
C15 S6 C12 C11 -177.16(13) . . . . ?
C16 S7 C19 S8 57.90(12) . . . . ?
C16 S7 C19 C20 177.54(12) . . . . ?
C16 C17 C18 S8 -65.9(2) . . . . ?
C18 S8 C19 S7 -58.53(13) . . . . ?
C18 S8 C19 C20 -179.10(13) . . . . ?
C19 S7 C16 C17 -58.57(16) . . . . ?
C19 S8 C18 C17 59.26(18) . . . . ?
C19 C20 C21 C22 -179.44(14) . . . . ?
C20 C21 C22 S9 173.94(12) . . . . ?
C20 C21 C22 S10 -62.08(17) . . . . ?
C22 S9 C23 C24 -60.85(15) . . . . ?
C22 S10 C25 C24 56.42(15) . . . . ?
C23 S9 C22 S10 58.96(12) . . . . ?
C23 S9 C22 C21 -179.94(12) . . . . ?
C23 C24 C25 S10 -65.89(19) . . . . ?
C25 S10 C22 S9 -56.50(11) . . . . ?
C25 S10 C22 C21 -176.66(12) . . . . ?
C26 S11 C29 S12 59.25(11) . . . . ?
C26 S11 C29 C30 -179.59(13) . . . . ?
C26 C27 C28 S12 -66.7(2) . . . . ?
C28 S12 C29 S11 -58.76(11) . . . . ?
C28 S12 C29 C30 -179.49(13) . . . . ?
C29 S11 C26 C27 -61.33(16) . . . . ?
C29 S12 C28 C27 58.99(15) . . . . ?
C29 C30 C31 C32 179.00(14) . . . . ?
C30 C31 C32 S13 65.02(17) . . . . ?
C30 C31 C32 S14 -172.06(12) . . . . ?
C32 S13 C33 C34 -60.43(15) . . . . ?
C32 S14 C35 C34 59.89(17) . . . . ?
C33 S13 C32 S14 59.06(11) . . . . ?
C33 S13 C32 C31 179.58(13) . . . . ?
C33 C34 C35 S14 -67.7(2) . . . . ?
C35 S14 C32 S13 -58.54(11) . . . . ?
C35 S14 C32 C31 179.99(12) . . . . ?
C36 S15 C39 S16 57.87(11) . . . . ?
C36 S15 C39 C40 177.75(12) . . . . ?
C36 C37 C38 S16 -66.87(18) . . . . ?
C38 S16 C39 S15 -58.20(11) . . . . ?
C38 S16 C39 C40 -179.40(12) . . . . ?
C39 S15 C36 C37 -59.22(14) . . . . ?
C39 S16 C38 C37 59.15(15) . . . . ?
